data_4037624
loop_
_publ_author_name
'Das, Deb K.'
'Kannaujiya, Vinod Kumar'
'Sadhu, Milon Mohan'
'Ray, Sumit Kumar'
'Singh, Vinod K.'

_publ_section_title
;
 BF3&#x00B7;OEt2 Catalyzed Vinyl Azides Addition to in situ Generated
 N-Acyl Iminium Salts: Synthesis of 3-Oxoisoindoline-1-acetamides.
;
_journal_name_full 'The Journal of organic chemistry'
_journal_paper_doi 10.1021/acs.joc.9b02127
_journal_year 2019
_chemical_formula_moiety 'C22 H15 Br N2 O2, C2 H6 O S'
_chemical_formula_sum 'C24 H21 Br N2 O3 S'
_chemical_formula_weight 497.40
_space_group_crystal_system monoclinic
_space_group_IT_number 14
_space_group_name_Hall '-P 2ybc'
_space_group_name_H-M_alt 'P 1 21/c 1'
_atom_sites_solution_hydrogens mixed
_audit_creation_method SHELXL-2018/3
_cell_angle_alpha 90
_cell_angle_beta 90.135(18)
_cell_angle_gamma 90
_cell_formula_units_Z 4
_cell_length_a 12.066(3)
_cell_length_b 10.127(3)
_cell_length_c 18.528(5)
_cell_measurement_reflns_used 402
_cell_measurement_temperature 296(2)
_cell_measurement_theta_max 17.87
_cell_measurement_theta_min 4.00
_cell_volume 2264.0(11)
_computing_cell_refinement 'Bruker SAINT'
_computing_data_collection 'Bruker APEX2'
_computing_data_reduction 'Bruker SAINT'
_computing_molecular_graphics 'Bruker SHELXTL'
_computing_publication_material 'Bruker SHELXTL'
_computing_structure_refinement 'SHELXL-2018/3 (Sheldrick, 2018)'
_computing_structure_solution 'SHELXT 2014/5 (Sheldrick, 2014)'
_diffrn_ambient_temperature 296(2)
_diffrn_measured_fraction_theta_full 0.996
_diffrn_measured_fraction_theta_max 0.990
_diffrn_measurement_device_type 'CCD area detector'
_diffrn_radiation_type MoK\a
_diffrn_radiation_wavelength 0.71073
_diffrn_reflns_av_R_equivalents 0.0769
_diffrn_reflns_av_unetI/netI 0.0785
_diffrn_reflns_Laue_measured_fraction_full 0.996
_diffrn_reflns_Laue_measured_fraction_max 0.990
_diffrn_reflns_limit_h_max 15
_diffrn_reflns_limit_h_min -15
_diffrn_reflns_limit_k_max 13
_diffrn_reflns_limit_k_min -13
_diffrn_reflns_limit_l_max 24
_diffrn_reflns_limit_l_min -21
_diffrn_reflns_number 22443
_diffrn_reflns_point_group_measured_fraction_full 0.996
_diffrn_reflns_point_group_measured_fraction_max 0.990
_diffrn_reflns_theta_full 25.242
_diffrn_reflns_theta_max 28.098
_diffrn_reflns_theta_min 2.198
_diffrn_source 'fine-focus sealed tube'
_exptl_absorpt_coefficient_mu 1.936
_exptl_absorpt_correction_T_max 0.793
_exptl_absorpt_correction_T_min 0.554
_exptl_absorpt_correction_type empirical
_exptl_absorpt_process_details 'SADABS absorption correction - V2.10'
_exptl_crystal_colour colorless
_exptl_crystal_density_diffrn 1.459
_exptl_crystal_description prismatic
_exptl_crystal_F_000 1016
_exptl_crystal_size_max 0.30
_exptl_crystal_size_mid 0.24
_exptl_crystal_size_min 0.12
_refine_diff_density_max 0.856
_refine_diff_density_min -0.593
_refine_diff_density_rms 0.099
_refine_ls_extinction_method none
_refine_ls_goodness_of_fit_ref 0.983
_refine_ls_hydrogen_treatment mixed
_refine_ls_matrix_type full
_refine_ls_number_parameters 288
_refine_ls_number_reflns 5461
_refine_ls_number_restraints 0
_refine_ls_restrained_S_all 0.983
_refine_ls_R_factor_all 0.0861
_refine_ls_R_factor_gt 0.0499
_refine_ls_shift/su_max 0.000
_refine_ls_shift/su_mean 0.000
_refine_ls_structure_factor_coef Fsqd
_refine_ls_weighting_details 'w=1/[\s^2^(Fo^2^)+(0.0684P)^2^] where P=(Fo^2^+2Fc^2^)/3'
_refine_ls_weighting_scheme calc
_refine_ls_wR_factor_gt 0.1151
_refine_ls_wR_factor_ref 0.1397
_reflns_Friedel_coverage 0.000
_reflns_number_gt 3522
_reflns_number_total 5461
_reflns_threshold_expression 'I > 2\s(I)'
_cod_data_source_file jo9b02127_si_002.cif
_cod_data_source_block 3ba
_cod_original_sg_symbol_H-M 'P 21/c'
_cod_database_code 4037624
_shelx_shelxl_version_number 2018/3
_shelx_space_group_comment
;
The symmetry employed for this shelxl refinement is uniquely defined
by the following loop, which should always be used as a source of
symmetry information in preference to the above space-group names.
They are only intended as comments.
;

loop_
_space_group_symop_operation_xyz
'x, y, z'
'-x, y+1/2, -z+1/2'
'-x, -y, -z'
'x, -y-1/2, z-1/2'

loop_
_atom_site_label
_atom_site_type_symbol
_atom_site_fract_x
_atom_site_fract_y
_atom_site_fract_z
_atom_site_U_iso_or_equiv
_atom_site_adp_type
_atom_site_occupancy
_atom_site_site_symmetry_order
_atom_site_calc_flag
_atom_site_refinement_flags_posn
_atom_site_refinement_flags_adp
Br1 Br -0.06597(3) 0.13165(4) 0.35021(2) 0.03642(15) Uani 1 1 d . .
S1 S 0.60496(8) 0.18013(9) 0.31482(4) 0.0258(2) Uani 1 1 d . .
O2 O 0.43721(19) 0.5797(2) 0.58043(12) 0.0249(5) Uani 1 1 d . .
O1 O 0.5345(2) 0.1994(3) 0.64638(12) 0.0306(6) Uani 1 1 d . .
O3 O 0.6358(2) 0.1264(2) 0.38800(12) 0.0305(6) Uani 1 1 d . .
N2 N 0.3980(2) 0.3826(3) 0.52371(15) 0.0195(6) Uani 1 1 d . .
N1 N 0.6270(2) 0.2032(3) 0.54000(15) 0.0234(7) Uani 1 1 d . .
C1 C 0.2518(3) 0.2228(3) 0.48653(16) 0.0205(7) Uani 1 1 d . .
C4 C 0.0670(3) 0.1665(4) 0.40334(17) 0.0253(8) Uani 1 1 d . .
C23 C 0.3904(3) 0.4710(3) 0.57767(16) 0.0208(7) Uani 1 1 d . .
C9 C 0.5366(3) 0.1853(4) 0.58071(18) 0.0221(7) Uani 1 1 d . .
C22 C 0.3174(3) 0.4125(3) 0.63232(17) 0.0195(7) Uani 1 1 d . .
C7 C 0.3461(3) 0.2550(3) 0.53905(16) 0.0194(7) Uani 1 1 d . .
C10 C 0.7327(3) 0.2476(4) 0.56300(18) 0.0245(8) Uani 1 1 d . .
C3 C 0.1144(3) 0.0679(4) 0.44396(17) 0.0256(8) Uani 1 1 d . .
H3 H 0.084605 -0.016835 0.443623 0.031 Uiso 1 1 calc R U
C17 C 0.2950(3) 0.2839(3) 0.61272(16) 0.0199(7) Uani 1 1 d . .
C8 C 0.4342(3) 0.1447(3) 0.53810(17) 0.0218(7) Uani 1 1 d . .
C21 C 0.2732(3) 0.4683(4) 0.69454(17) 0.0252(8) Uani 1 1 d . .
H21 H 0.288653 0.555272 0.707188 0.030 Uiso 1 1 calc R U
C18 C 0.2282(3) 0.2046(4) 0.65499(17) 0.0247(8) Uani 1 1 d . .
H18 H 0.213449 0.117537 0.642309 0.030 Uiso 1 1 calc R U
C6 C 0.2041(3) 0.3202(4) 0.44356(17) 0.0245(8) Uani 1 1 d . .
H6 H 0.234416 0.404660 0.442822 0.029 Uiso 1 1 calc R U
C2 C 0.2076(3) 0.0962(4) 0.48560(17) 0.0231(7) Uani 1 1 d . .
H2 H 0.240435 0.029939 0.513002 0.028 Uiso 1 1 calc R U
C5 C 0.1117(3) 0.2920(4) 0.40188(18) 0.0284(8) Uani 1 1 d . .
H5 H 0.079946 0.357088 0.373093 0.034 Uiso 1 1 calc R U
C20 C 0.2058(3) 0.3906(4) 0.73678(19) 0.0301(9) Uani 1 1 d . .
H20 H 0.174623 0.425059 0.778598 0.036 Uiso 1 1 calc R U
C19 C 0.1840(3) 0.2598(4) 0.71686(18) 0.0288(8) Uani 1 1 d . .
H19 H 0.138614 0.208454 0.746081 0.035 Uiso 1 1 calc R U
C16 C 0.7997(3) 0.3023(4) 0.51105(19) 0.0284(8) Uani 1 1 d . .
H16 H 0.774388 0.309646 0.463762 0.034 Uiso 1 1 calc R U
C11 C 0.7716(3) 0.2330(4) 0.6334(2) 0.0368(10) Uani 1 1 d . .
H11 H 0.727500 0.194177 0.668620 0.044 Uiso 1 1 calc R U
C25 C 0.4589(3) 0.1994(4) 0.3144(2) 0.0332(9) Uani 1 1 d . .
H25A H 0.435536 0.233588 0.268462 0.050 Uiso 1 1 calc R U
H25B H 0.424361 0.115278 0.322522 0.050 Uiso 1 1 calc R U
H25C H 0.437637 0.259620 0.351862 0.050 Uiso 1 1 calc R U
C24 C 0.6106(4) 0.0434(4) 0.25424(19) 0.0377(10) Uani 1 1 d . .
H24A H 0.591469 0.072333 0.206472 0.057 Uiso 1 1 calc R U
H24B H 0.684148 0.007328 0.254090 0.057 Uiso 1 1 calc R U
H24C H 0.559066 -0.023180 0.269576 0.057 Uiso 1 1 calc R U
C15 C 0.9048(3) 0.3465(4) 0.5291(2) 0.0405(10) Uani 1 1 d . .
H15 H 0.949365 0.385608 0.494226 0.049 Uiso 1 1 calc R U
C14 C 0.9435(3) 0.3324(5) 0.5990(3) 0.0484(12) Uani 1 1 d . .
H14 H 1.014598 0.360400 0.610990 0.058 Uiso 1 1 calc R U
C13 C 0.8771(3) 0.2774(5) 0.6500(2) 0.0493(13) Uani 1 1 d . .
H13 H 0.903205 0.269522 0.697123 0.059 Uiso 1 1 calc R U
H1N H 0.615(3) 0.202(4) 0.495(2) 0.024(10) Uiso 1 1 d . .
H2N H 0.448(3) 0.391(4) 0.488(2) 0.040(12) Uiso 1 1 d . .

loop_
_atom_site_aniso_label
_atom_site_aniso_U_11
_atom_site_aniso_U_22
_atom_site_aniso_U_33
_atom_site_aniso_U_23
_atom_site_aniso_U_13
_atom_site_aniso_U_12
Br1 0.0287(2) 0.0488(3) 0.0317(2) -0.00064(18) -0.00804(15) -0.01060(19)
S1 0.0332(5) 0.0231(5) 0.0211(4) 0.0019(4) -0.0023(3) -0.0026(4)
O2 0.0308(13) 0.0173(13) 0.0267(12) -0.0043(10) 0.0059(10) -0.0072(11)
O1 0.0325(13) 0.0404(17) 0.0191(12) -0.0035(11) 0.0016(10) -0.0013(13)
O3 0.0392(14) 0.0283(15) 0.0239(13) 0.0015(11) -0.0080(11) -0.0009(12)
N2 0.0223(14) 0.0170(15) 0.0192(14) -0.0009(12) 0.0033(11) -0.0025(12)
N1 0.0246(14) 0.0292(18) 0.0163(14) -0.0023(13) -0.0011(11) -0.0002(14)
C1 0.0210(15) 0.0246(19) 0.0161(15) -0.0017(14) 0.0029(12) -0.0033(15)
C4 0.0259(17) 0.032(2) 0.0177(16) -0.0034(15) 0.0028(13) -0.0028(16)
C23 0.0211(16) 0.0238(19) 0.0176(15) -0.0018(14) -0.0025(12) 0.0002(15)
C9 0.0232(16) 0.0223(18) 0.0208(17) -0.0004(14) 0.0014(13) 0.0014(15)
C22 0.0210(15) 0.0169(17) 0.0206(16) -0.0008(14) 0.0015(13) 0.0002(14)
C7 0.0240(16) 0.0179(18) 0.0162(15) 0.0019(13) 0.0020(12) -0.0030(15)
C10 0.0193(16) 0.029(2) 0.0257(17) -0.0091(15) -0.0027(13) 0.0025(16)
C3 0.0263(17) 0.025(2) 0.0250(17) -0.0064(15) 0.0040(14) -0.0065(16)
C17 0.0208(15) 0.0207(18) 0.0181(16) -0.0005(14) 0.0011(12) -0.0003(15)
C8 0.0219(16) 0.0215(19) 0.0220(16) -0.0044(14) -0.0003(13) 0.0003(15)
C21 0.0291(18) 0.0246(19) 0.0220(17) -0.0032(15) 0.0020(14) -0.0022(16)
C18 0.0254(17) 0.026(2) 0.0223(17) 0.0000(15) 0.0018(14) -0.0083(16)
C6 0.0250(17) 0.027(2) 0.0216(17) 0.0002(15) 0.0037(13) -0.0030(16)
C2 0.0241(16) 0.0222(19) 0.0228(17) -0.0026(14) -0.0005(13) -0.0002(15)
C5 0.0319(19) 0.032(2) 0.0215(17) 0.0041(16) 0.0019(14) 0.0033(18)
C20 0.0304(18) 0.040(2) 0.0199(17) -0.0005(16) 0.0057(14) -0.0018(18)
C19 0.0251(17) 0.037(2) 0.0247(18) 0.0076(17) 0.0066(14) -0.0075(18)
C16 0.0232(17) 0.032(2) 0.0305(19) -0.0036(17) 0.0015(14) 0.0010(17)
C11 0.0288(18) 0.056(3) 0.0258(19) -0.0084(19) -0.0035(15) 0.002(2)
C25 0.033(2) 0.035(2) 0.031(2) -0.0002(17) -0.0052(16) 0.0005(19)
C24 0.057(3) 0.029(2) 0.0262(19) -0.0015(17) -0.0032(18) 0.003(2)
C15 0.0258(19) 0.037(3) 0.059(3) -0.011(2) 0.0096(18) -0.0007(19)
C14 0.0219(19) 0.058(3) 0.066(3) -0.027(3) -0.012(2) -0.001(2)
C13 0.034(2) 0.079(4) 0.035(2) -0.022(2) -0.0125(18) 0.009(2)

loop_
_atom_type_symbol
_atom_type_description
_atom_type_scat_dispersion_real
_atom_type_scat_dispersion_imag
_atom_type_scat_source
C C 0.0033 0.0016 'International Tables Vol C Tables 4.2.6.8 and 6.1.1.4'
H H 0.0000 0.0000 'International Tables Vol C Tables 4.2.6.8 and 6.1.1.4'
N N 0.0061 0.0033 'International Tables Vol C Tables 4.2.6.8 and 6.1.1.4'
O O 0.0106 0.0060 'International Tables Vol C Tables 4.2.6.8 and 6.1.1.4'
Br Br -0.2901 2.4595 'International Tables Vol C Tables 4.2.6.8 and 6.1.1.4'
S S 0.1246 0.1234 'International Tables Vol C Tables 4.2.6.8 and 6.1.1.4'

loop_
_geom_angle_atom_site_label_1
_geom_angle_atom_site_label_2
_geom_angle_atom_site_label_3
_geom_angle
O3 S1 C25 106.70(17)
O3 S1 C24 106.02(17)
C25 S1 C24 97.0(2)
C23 N2 C7 114.4(3)
C23 N2 H2N 122(3)
C7 N2 H2N 121(3)
C9 N1 C10 127.4(3)
C9 N1 H1N 114(2)
C10 N1 H1N 117(2)
C2 C1 C6 119.2(3)
C2 C1 C7 119.3(3)
C6 C1 C7 121.3(3)
C3 C4 C5 121.2(3)
C3 C4 Br1 119.7(3)
C5 C4 Br1 119.1(3)
O2 C23 N2 126.2(3)
O2 C23 C22 127.2(3)
N2 C23 C22 106.6(3)
O1 C9 N1 124.1(3)
O1 C9 C8 121.9(3)
N1 C9 C8 114.0(3)
C17 C22 C21 121.8(3)
C17 C22 C23 108.5(3)
C21 C22 C23 129.7(3)
N2 C7 C17 100.3(3)
N2 C7 C1 112.5(3)
C17 C7 C1 108.0(3)
N2 C7 C8 110.0(3)
C17 C7 C8 115.4(3)
C1 C7 C8 110.5(3)
C16 C10 C11 120.1(3)
C16 C10 N1 116.6(3)
C11 C10 N1 123.3(3)
C4 C3 C2 119.2(3)
C4 C3 H3 120.4
C2 C3 H3 120.4
C22 C17 C18 120.9(3)
C22 C17 C7 109.7(3)
C18 C17 C7 129.2(3)
C9 C8 C7 111.0(3)
C20 C21 C22 117.8(3)
C20 C21 H21 121.1
C22 C21 H21 121.1
C17 C18 C19 117.5(3)
C17 C18 H18 121.2
C19 C18 H18 121.2
C5 C6 C1 120.3(3)
C5 C6 H6 119.9
C1 C6 H6 119.9
C1 C2 C3 120.5(3)
C1 C2 H2 119.7
C3 C2 H2 119.7
C4 C5 C6 119.6(3)
C4 C5 H5 120.2
C6 C5 H5 120.2
C21 C20 C19 120.1(3)
C21 C20 H20 119.9
C19 C20 H20 119.9
C18 C19 C20 121.9(3)
C18 C19 H19 119.1
C20 C19 H19 119.1
C10 C16 C15 120.0(4)
C10 C16 H16 120.0
C15 C16 H16 120.0
C13 C11 C10 118.8(4)
C13 C11 H11 120.6
C10 C11 H11 120.6
S1 C25 H25A 109.5
S1 C25 H25B 109.5
H25A C25 H25B 109.5
S1 C25 H25C 109.5
H25A C25 H25C 109.5
H25B C25 H25C 109.5
S1 C24 H24A 109.5
S1 C24 H24B 109.5
H24A C24 H24B 109.5
S1 C24 H24C 109.5
H24A C24 H24C 109.5
H24B C24 H24C 109.5
C14 C15 C16 120.0(4)
C14 C15 H15 120.0
C16 C15 H15 120.0
C13 C14 C15 119.7(4)
C13 C14 H14 120.1
C15 C14 H14 120.1
C14 C13 C11 121.4(4)
C14 C13 H13 119.3
C11 C13 H13 119.3

loop_
_geom_bond_atom_site_label_1
_geom_bond_atom_site_label_2
_geom_bond_distance
Br1 C4 1.913(3)
S1 O3 1.507(2)
S1 C25 1.773(4)
S1 C24 1.784(4)
O2 C23 1.238(4)
O1 C9 1.225(4)
N2 C23 1.345(4)
N2 C7 1.464(4)
N2 H2N 0.91(4)
N1 C9 1.340(4)
N1 C10 1.416(4)
N1 H1N 0.85(4)
C1 C2 1.389(5)
C1 C6 1.392(5)
C1 C7 1.530(4)
C4 C3 1.375(5)
C4 C5 1.381(5)
C23 C22 1.469(5)
C9 C8 1.521(4)
C22 C17 1.379(5)
C22 C21 1.392(5)
C7 C17 1.527(4)
C7 C8 1.542(5)
C10 C16 1.375(5)
C10 C11 1.394(5)
C3 C2 1.392(4)
C3 H3 0.9300
C17 C18 1.382(5)
C21 C20 1.377(5)
C21 H21 0.9300
C18 C19 1.383(5)
C18 H18 0.9300
C6 C5 1.385(5)
C6 H6 0.9300
C2 H2 0.9300
C5 H5 0.9300
C20 C19 1.400(5)
C20 H20 0.9300
C19 H19 0.9300
C16 C15 1.386(5)
C16 H16 0.9300
C11 C13 1.384(5)
C11 H11 0.9300
C25 H25A 0.9600
C25 H25B 0.9600
C25 H25C 0.9600
C24 H24A 0.9600
C24 H24B 0.9600
C24 H24C 0.9600
C15 C14 1.382(6)
C15 H15 0.9300
C14 C13 1.360(7)
C14 H14 0.9300
C13 H13 0.9300
